data_1564418
loop_
_publ_author_name
'Kordeyro Magrino, D.A.'
'Korshunov, V.M.'
'Lyssenko, K.A.'
'Gontcharenko, V.E.'
'Belousov, Yu.A.'
'Pettinari, C.'
'Taydakov, I.V.'

_publ_section_title
;
 Luminescent complexes of Eu3+,Tb3+ and Gd3+ nitrates with polytopic
 ligand 2,4,6-tris(1H-pyrazol-1-yl)-1,3,5-triazine
;
_journal_name_full 'Inorganica Chimica Acta'
_journal_page_first 119764
_journal_paper_doi 10.1016/j.ica.2020.119764
_journal_volume 510
_journal_year 2020
_chemical_formula_moiety 'C12 H11 Eu N12 O10, H2 O'
_chemical_formula_sum 'C12 H13 Eu N12 O11'
_chemical_formula_weight 653.30
_space_group_crystal_system monoclinic
_space_group_IT_number 14
_space_group_name_Hall '-P 2ybc'
_space_group_name_H-M_alt 'P 1 21/c 1'
_atom_sites_solution_hydrogens mixed
_cell_angle_alpha 90
_cell_angle_beta 93.656(2)
_cell_angle_gamma 90
_cell_formula_units_Z 4
_cell_length_a 7.4551(2)
_cell_length_b 12.5518(4)
_cell_length_c 22.1236(6)
_cell_measurement_reflns_used 9894
_cell_measurement_temperature 120(2)
_cell_measurement_theta_max 29.32
_cell_measurement_theta_min 1.2
_cell_volume 2066.00(10)
_computing_cell_refinement 'Bruker SAINT'
_computing_data_collection 'Bruker APEX II'
_computing_data_reduction 'Bruker SAINT'
_computing_molecular_graphics 'Bruker SHELXTL'
_computing_publication_material 'Bruker SHELXTL'
_computing_structure_refinement 'SHELXL-97 (Sheldrick, 1997)'
_computing_structure_solution 'SHELXS-97 (Sheldrick, 1997)'
_diffrn_ambient_temperature 120(2)
_diffrn_measured_fraction_theta_full 1.000
_diffrn_measured_fraction_theta_max 1.000
_diffrn_measurement_device_type 'Bruker APEX II CCD area detector''
_diffrn_measurement_method 'omega scans'
_diffrn_radiation_type MoK\a
_diffrn_radiation_wavelength 0.71073
_diffrn_reflns_av_R_equivalents 0.0470
_diffrn_reflns_av_unetI/netI 0.0164
_diffrn_reflns_Laue_measured_fraction_full 1.000
_diffrn_reflns_Laue_measured_fraction_max 1.000
_diffrn_reflns_limit_h_max 10
_diffrn_reflns_limit_h_min -10
_diffrn_reflns_limit_k_max 17
_diffrn_reflns_limit_k_min -17
_diffrn_reflns_limit_l_max 31
_diffrn_reflns_limit_l_min -31
_diffrn_reflns_number 117123
_diffrn_reflns_point_group_measured_fraction_full 1.000
_diffrn_reflns_point_group_measured_fraction_max 1.000
_diffrn_reflns_theta_full 25.242
_diffrn_reflns_theta_max 29.999
_diffrn_reflns_theta_min 1.845
_exptl_absorpt_coefficient_mu 3.125
_exptl_absorpt_correction_T_max 0.659
_exptl_absorpt_correction_T_min 0.420
_exptl_absorpt_correction_type multi-scan
_exptl_absorpt_process_details
;
 SADABS 2016/2: Krause, L., Herbst-Irmer, R., Sheldrick G.M. & Stalke D.,
 J. Appl. Cryst. 48 (2015) 3-10
;
_exptl_crystal_colour colorless
_exptl_crystal_density_diffrn 2.100
_exptl_crystal_description block
_exptl_crystal_F_000 1280
_exptl_crystal_size_max 0.270
_exptl_crystal_size_mid 0.190
_exptl_crystal_size_min 0.140
_exptl_transmission_factor_max 0.669
_exptl_transmission_factor_min 0.486
_refine_diff_density_max 0.957
_refine_diff_density_min -2.255
_refine_diff_density_rms 0.118
_refine_ls_extinction_coef .
_refine_ls_extinction_method none
_refine_ls_goodness_of_fit_ref 1.066
_refine_ls_hydrogen_treatment mixed
_refine_ls_matrix_type full
_refine_ls_number_parameters 329
_refine_ls_number_reflns 6044
_refine_ls_number_restraints 0
_refine_ls_restrained_S_all 1.066
_refine_ls_R_factor_all 0.0255
_refine_ls_R_factor_gt 0.0242
_refine_ls_shift/su_max 0.005
_refine_ls_shift/su_mean 0.000
_refine_ls_structure_factor_coef Fsqd
_refine_ls_weighting_details 'w=1/[\s^2^(Fo^2^)+(0.0150P)^2^+8.9126P] where P=(Fo^2^+2Fc^2^)/3'
_refine_ls_weighting_scheme calc
_refine_ls_wR_factor_gt 0.0604
_refine_ls_wR_factor_ref 0.0611
_reflns_Friedel_coverage 0.000
_reflns_Friedel_fraction_full .
_reflns_Friedel_fraction_max .
_reflns_number_gt 5778
_reflns_number_total 6044
_reflns_threshold_expression I>2\s(I)
_cod_data_source_file ICA-2020-510-119764.cif
_cod_data_source_block a1
_cod_original_sg_symbol_H-M 'P 21/c'
_cod_database_code 1564418
_shelx_space_group_comment
;
The symmetry employed for this shelxl refinement is uniquely defined
by the following loop, which should always be used as a source of
symmetry information in preference to the above space-group names.
They are only intended as comments.
;
_shelx_estimated_absorpt_t_min 0.486
_shelx_estimated_absorpt_t_max 0.669

loop_
_space_group_symop_operation_xyz
'x, y, z'
'-x, y+1/2, -z+1/2'
'-x, -y, -z'
'x, -y-1/2, z-1/2'

loop_
_atom_site_label
_atom_site_type_symbol
_atom_site_fract_x
_atom_site_fract_y
_atom_site_fract_z
_atom_site_U_iso_or_equiv
_atom_site_adp_type
_atom_site_occupancy
_atom_site_site_symmetry_order
_atom_site_calc_flag
_atom_site_refinement_flags_posn
_atom_site_refinement_flags_adp
_atom_site_refinement_flags_occupancy
_atom_site_disorder_assembly
_atom_site_disorder_group
Eu1 Eu 0.45427(2) 0.29958(2) 0.59859(2) 0.01067(4) Uani 1 1 d . . . . .
O1N O 0.6823(3) 0.30872(17) 0.68523(9) 0.0198(4) Uani 1 1 d . . . . .
O2N O 0.7372(3) 0.19704(16) 0.61465(9) 0.0179(4) Uani 1 1 d . . . . .
O3N O 0.9290(3) 0.21618(19) 0.69224(10) 0.0234(4) Uani 1 1 d . . . . .
O4N O 0.2717(3) 0.37966(17) 0.51159(9) 0.0171(4) Uani 1 1 d . . . . .
O5N O 0.1153(3) 0.31812(17) 0.58250(9) 0.0186(4) Uani 1 1 d . . . . .
O6N O -0.0201(3) 0.38242(18) 0.50035(9) 0.0194(4) Uani 1 1 d . . . . .
O7N O 0.5682(3) 0.24260(17) 0.49868(9) 0.0179(4) Uani 1 1 d . . . . .
O8N O 0.3578(3) 0.14847(16) 0.53422(9) 0.0193(4) Uani 1 1 d . . . . .
O9N O 0.4473(3) 0.1142(2) 0.44449(10) 0.0303(5) Uani 1 1 d . . . . .
N1N N 0.7878(3) 0.24021(19) 0.66456(10) 0.0160(4) Uani 1 1 d . . . . .
N2N N 0.1192(3) 0.36043(18) 0.53126(10) 0.0144(4) Uani 1 1 d . . . . .
N3N N 0.4581(3) 0.1664(2) 0.49051(11) 0.0178(4) Uani 1 1 d . . . . .
O1W O 0.6784(3) 0.41673(16) 0.56655(9) 0.0179(4) Uani 1 1 d . . . . .
H1WA H 0.724662 0.466415 0.585752 0.036(12) Uiso 1 1 d R . . . .
H1WB H 0.755832 0.398165 0.544092 0.041(13) Uiso 1 1 d R . . . .
O2W O 0.8898(3) 0.57241(17) 0.61983(9) 0.0208(4) Uani 1 1 d . . . . .
H2WB H 0.864097 0.634464 0.626551 0.049(15) Uiso 1 1 d R . . . .
H2WA H 0.946078 0.571024 0.589231 0.066(18) Uiso 1 1 d R . . . .
N1 N 0.3064(3) 0.33220(17) 0.70025(10) 0.0117(4) Uani 1 1 d . . . . .
N2 N 0.1839(3) 0.45138(18) 0.77009(10) 0.0138(4) Uani 1 1 d . . . . .
N3 N 0.2064(3) 0.26526(18) 0.79310(10) 0.0130(4) Uani 1 1 d . . . . .
N4 N 0.3159(3) 0.15316(17) 0.72100(9) 0.0117(4) Uani 1 1 d . . . . .
N5 N 0.3894(3) 0.14012(18) 0.66640(10) 0.0133(4) Uani 1 1 d . . . . .
N6 N 0.2989(3) 0.51183(17) 0.68181(10) 0.0127(4) Uani 1 1 d . . . . .
N7 N 0.3859(3) 0.49108(18) 0.63054(10) 0.0139(4) Uani 1 1 d . . . . .
N8 N 0.0809(3) 0.38484(18) 0.85816(10) 0.0140(4) Uani 1 1 d . . . . .
C4 C 0.4117(4) 0.0364(2) 0.66109(12) 0.0158(5) Uani 1 1 d . . . . .
H4A H 0.461864 0.003008 0.627518 0.019 Uiso 1 1 calc R U . . .
C1 C 0.2737(3) 0.2548(2) 0.73970(11) 0.0112(4) Uani 1 1 d . . . . .
C2 C 0.2597(3) 0.4284(2) 0.71945(11) 0.0124(4) Uani 1 1 d . . . . .
C3 C 0.1608(3) 0.3662(2) 0.80501(11) 0.0132(4) Uani 1 1 d . . . . .
C5 C 0.3516(4) -0.0187(2) 0.71175(12) 0.0157(5) Uani 1 1 d . . . . .
H5A H 0.353559 -0.093509 0.718433 0.019 Uiso 1 1 calc R U . . .
C6 C 0.2903(4) 0.0575(2) 0.74885(12) 0.0146(4) Uani 1 1 d . . . . .
H6A H 0.239674 0.046505 0.786693 0.018 Uiso 1 1 calc R U . . .
C7 C 0.4116(4) 0.5856(2) 0.60626(13) 0.0177(5) Uani 1 1 d . . . . .
H7A H 0.468086 0.596641 0.569478 0.021 Uiso 1 1 calc R U . . .
C8 C 0.3447(4) 0.6681(2) 0.64178(13) 0.0185(5) Uani 1 1 d . . . . .
H8A H 0.349079 0.742522 0.634104 0.022 Uiso 1 1 calc R U . . .
N9 N 0.0429(3) 0.3031(2) 0.89608(11) 0.0188(4) Uani 1 1 d . . . . .
C9 C 0.2724(4) 0.6187(2) 0.68948(12) 0.0158(5) Uani 1 1 d . . . . .
H9A H 0.215085 0.651919 0.721661 0.019 Uiso 1 1 calc R U . . .
C10 C -0.0425(4) 0.3499(2) 0.93919(13) 0.0202(5) Uani 1 1 d . . . . .
H10A H -0.086767 0.313071 0.972687 0.024 Uiso 1 1 calc R U . . .
C11 C -0.0610(4) 0.4613(2) 0.93000(12) 0.0192(5) Uani 1 1 d . . . . .
H11A H -0.117993 0.510932 0.954923 0.023 Uiso 1 1 calc R U . . .
C12 C 0.0198(4) 0.4818(2) 0.87810(12) 0.0171(5) Uani 1 1 d . . . . .
H12A H 0.032007 0.549145 0.859242 0.021 Uiso 1 1 calc R U . . .

loop_
_atom_site_aniso_label
_atom_site_aniso_U_11
_atom_site_aniso_U_22
_atom_site_aniso_U_33
_atom_site_aniso_U_23
_atom_site_aniso_U_13
_atom_site_aniso_U_12
Eu1 0.01111(6) 0.01190(6) 0.00917(6) -0.00055(4) 0.00199(4) -0.00027(4)
O1N 0.0194(9) 0.0241(10) 0.0159(9) -0.0054(8) 0.0001(7) 0.0013(8)
O2N 0.0173(9) 0.0201(9) 0.0162(9) -0.0027(7) 0.0005(7) 0.0027(7)
O3N 0.0145(9) 0.0315(11) 0.0232(10) 0.0070(9) -0.0050(7) -0.0011(8)
O4N 0.0137(8) 0.0236(10) 0.0144(8) 0.0034(7) 0.0030(7) -0.0005(7)
O5N 0.0165(9) 0.0269(10) 0.0126(8) 0.0035(7) 0.0030(7) -0.0006(7)
O6N 0.0140(8) 0.0275(10) 0.0166(9) 0.0008(8) -0.0006(7) 0.0029(7)
O7N 0.0181(9) 0.0209(9) 0.0151(9) -0.0017(7) 0.0037(7) -0.0015(7)
O8N 0.0255(10) 0.0181(9) 0.0148(9) -0.0028(7) 0.0046(7) -0.0063(8)
O9N 0.0370(13) 0.0357(13) 0.0186(10) -0.0159(9) 0.0042(9) -0.0003(10)
N1N 0.0134(9) 0.0195(11) 0.0151(10) 0.0027(8) 0.0005(8) -0.0014(8)
N2N 0.0141(9) 0.0167(10) 0.0125(9) -0.0020(8) 0.0029(7) 0.0002(8)
N3N 0.0208(11) 0.0182(11) 0.0143(10) -0.0025(8) 0.0005(8) 0.0019(9)
O1W 0.0170(9) 0.0170(9) 0.0205(9) -0.0038(7) 0.0079(7) -0.0033(7)
O2W 0.0263(10) 0.0195(10) 0.0169(9) -0.0029(7) 0.0036(8) -0.0051(8)
N1 0.0120(9) 0.0121(9) 0.0111(9) -0.0008(7) 0.0024(7) 0.0008(7)
N2 0.0148(9) 0.0149(10) 0.0121(9) -0.0016(8) 0.0036(7) 0.0009(8)
N3 0.0144(9) 0.0151(10) 0.0095(9) -0.0004(7) 0.0016(7) 0.0008(7)
N4 0.0138(9) 0.0124(9) 0.0093(9) 0.0003(7) 0.0033(7) 0.0008(7)
N5 0.0152(9) 0.0142(10) 0.0108(9) -0.0008(7) 0.0035(7) 0.0000(8)
N6 0.0142(9) 0.0123(9) 0.0120(9) -0.0005(7) 0.0035(7) 0.0012(7)
N7 0.0180(10) 0.0160(10) 0.0084(9) 0.0008(7) 0.0062(7) 0.0010(8)
N8 0.0155(9) 0.0160(10) 0.0109(9) -0.0006(8) 0.0036(7) 0.0015(8)
C4 0.0191(11) 0.0152(11) 0.0132(11) -0.0026(9) 0.0025(9) 0.0019(9)
C1 0.0097(9) 0.0124(10) 0.0115(10) -0.0004(8) 0.0008(8) 0.0004(8)
C2 0.0098(10) 0.0143(11) 0.0131(11) 0.0004(8) 0.0010(8) 0.0000(8)
C3 0.0105(10) 0.0175(11) 0.0117(10) -0.0028(9) 0.0009(8) 0.0008(8)
C5 0.0196(12) 0.0122(11) 0.0153(11) 0.0001(9) 0.0000(9) 0.0007(9)
C6 0.0173(11) 0.0143(11) 0.0124(11) 0.0021(9) 0.0013(9) -0.0010(9)
C7 0.0209(12) 0.0151(12) 0.0175(12) 0.0035(9) 0.0047(9) 0.0005(9)
C8 0.0211(12) 0.0138(11) 0.0207(13) 0.0012(10) 0.0028(10) 0.0008(9)
N9 0.0235(11) 0.0197(11) 0.0141(10) 0.0013(9) 0.0069(8) -0.0011(9)
C9 0.0176(11) 0.0118(11) 0.0179(12) -0.0015(9) 0.0011(9) 0.0020(9)
C10 0.0226(13) 0.0247(14) 0.0140(12) -0.0007(10) 0.0058(10) 0.0006(10)
C11 0.0203(12) 0.0240(13) 0.0133(11) -0.0033(10) 0.0025(9) 0.0052(10)
C12 0.0180(11) 0.0189(12) 0.0144(11) -0.0027(9) 0.0008(9) 0.0031(9)

loop_
_atom_type_symbol
_atom_type_description
_atom_type_scat_dispersion_real
_atom_type_scat_dispersion_imag
_atom_type_scat_source
C C 0.0033 0.0016 'International Tables Vol C Tables 4.2.6.8 and 6.1.1.4'
N N 0.0061 0.0033 'International Tables Vol C Tables 4.2.6.8 and 6.1.1.4'
O O 0.0106 0.0060 'International Tables Vol C Tables 4.2.6.8 and 6.1.1.4'
Eu Eu -0.1578 3.6682 'International Tables Vol C Tables 4.2.6.8 and 6.1.1.4'
H H 0.0000 0.0000 'International Tables Vol C Tables 4.2.6.8 and 6.1.1.4'

loop_
_geom_angle_atom_site_label_1
_geom_angle_atom_site_label_2
_geom_angle_atom_site_label_3
_geom_angle
_geom_angle_site_symmetry_1
_geom_angle_site_symmetry_3
O1W Eu1 O8N 119.54(7) . .
O1W Eu1 O2N 75.82(7) . .
O8N Eu1 O2N 84.09(7) . .
O1W Eu1 O1N 74.98(7) . .
O8N Eu1 O1N 130.19(7) . .
O2N Eu1 O1N 51.56(7) . .
O1W Eu1 O4N 83.09(7) . .
O8N Eu1 O4N 74.83(7) . .
O2N Eu1 O4N 137.49(6) . .
O1N Eu1 O4N 152.81(7) . .
O1W Eu1 O7N 68.29(7) . .
O8N Eu1 O7N 51.27(7) . .
O2N Eu1 O7N 69.34(7) . .
O1N Eu1 O7N 115.96(7) . .
O4N Eu1 O7N 68.65(7) . .
O1W Eu1 O5N 128.02(7) . .
O8N Eu1 O5N 74.75(7) . .
O2N Eu1 O5N 153.91(7) . .
O1N Eu1 O5N 136.90(7) . .
O4N Eu1 O5N 50.70(6) . .
O7N Eu1 O5N 106.91(6) . .
O1W Eu1 N5 145.31(7) . .
O8N Eu1 N5 71.15(7) . .
O2N Eu1 N5 72.62(7) . .
O1N Eu1 N5 74.33(7) . .
O4N Eu1 N5 130.62(7) . .
O7N Eu1 N5 112.21(7) . .
O5N Eu1 N5 86.01(7) . .
O1W Eu1 N7 69.95(7) . .
O8N Eu1 N7 145.95(7) . .
O2N Eu1 N7 129.02(7) . .
O1N Eu1 N7 83.24(7) . .
O4N Eu1 N7 74.17(7) . .
O7N Eu1 N7 126.24(7) . .
O5N Eu1 N7 74.89(7) . .
N5 Eu1 N7 121.43(7) . .
O1W Eu1 N1 120.49(7) . .
O8N Eu1 N1 119.96(7) . .
O2N Eu1 N1 111.22(7) . .
O1N Eu1 N1 68.40(7) . .
O4N Eu1 N1 111.30(7) . .
O7N Eu1 N1 171.20(7) . .
O5N Eu1 N1 68.52(6) . .
N5 Eu1 N1 60.71(7) . .
N7 Eu1 N1 60.75(7) . .
O1W Eu1 N1N 73.22(7) . .
O8N Eu1 N1N 107.70(7) . .
O2N Eu1 N1N 25.73(6) . .
O1N Eu1 N1N 25.85(7) . .
O4N Eu1 N1N 154.08(6) . .
O7N Eu1 N1N 92.43(7) . .
O5N Eu1 N1N 155.19(6) . .
N5 Eu1 N1N 72.10(7) . .
N7 Eu1 N1N 106.33(7) . .
N1 Eu1 N1N 90.14(7) . .
O1W Eu1 N3N 93.81(7) . .
O8N Eu1 N3N 25.73(7) . .
O2N Eu1 N3N 76.55(7) . .
O1N Eu1 N3N 128.10(7) . .
O4N Eu1 N3N 68.43(7) . .
O7N Eu1 N3N 25.59(7) . .
O5N Eu1 N3N 89.96(7) . .
N5 Eu1 N3N 92.54(7) . .
N7 Eu1 N3N 140.77(7) . .
N1 Eu1 N3N 145.66(7) . .
N1N Eu1 N3N 102.26(7) . .
N1N O1N Eu1 95.74(15) . .
N1N O2N Eu1 96.13(15) . .
N2N O4N Eu1 96.63(15) . .
N2N O5N Eu1 94.88(14) . .
N3N O7N Eu1 95.04(15) . .
N3N O8N Eu1 97.97(15) . .
O3N N1N O2N 122.1(2) . .
O3N N1N O1N 121.4(2) . .
O2N N1N O1N 116.5(2) . .
O3N N1N Eu1 179.4(2) . .
O2N N1N Eu1 58.15(13) . .
O1N N1N Eu1 58.41(13) . .
O6N N2N O5N 121.8(2) . .
O6N N2N O4N 120.5(2) . .
O5N N2N O4N 117.7(2) . .
O6N N2N Eu1 176.56(18) . .
O5N N2N Eu1 59.85(13) . .
O4N N2N Eu1 57.92(12) . .
O9N N3N O7N 122.5(3) . .
O9N N3N O8N 122.0(3) . .
O7N N3N O8N 115.5(2) . .
O9N N3N Eu1 175.2(2) . .
O7N N3N Eu1 59.37(13) . .
O8N N3N Eu1 56.29(13) . .
Eu1 O1W H1WA 126.9 . .
Eu1 O1W H1WB 122.9 . .
H1WA O1W H1WB 104.0 . .
H2WB O2W H2WA 108.0 . .
C2 N1 C1 112.8(2) . .
C2 N1 Eu1 123.51(16) . .
C1 N1 Eu1 123.67(16) . .
C2 N2 C3 113.2(2) . .
C1 N3 C3 112.7(2) . .
N5 N4 C6 111.6(2) . .
N5 N4 C1 119.1(2) . .
C6 N4 C1 129.3(2) . .
C4 N5 N4 104.9(2) . .
C4 N5 Eu1 133.50(18) . .
N4 N5 Eu1 121.61(15) . .
N7 N6 C9 111.7(2) . .
N7 N6 C2 119.0(2) . .
C9 N6 C2 129.2(2) . .
C7 N7 N6 104.8(2) . .
C7 N7 Eu1 133.85(17) . .
N6 N7 Eu1 121.34(16) . .
N9 N8 C3 121.1(2) . .
N9 N8 C12 112.3(2) . .
C3 N8 C12 126.5(2) . .
N5 C4 C5 111.4(2) . .
N5 C4 H4A 124.3 . .
C5 C4 H4A 124.3 . .
N3 C1 N1 127.4(2) . .
N3 C1 N4 117.8(2) . .
N1 C1 N4 114.8(2) . .
N2 C2 N1 127.1(2) . .
N2 C2 N6 117.7(2) . .
N1 C2 N6 115.2(2) . .
N3 C3 N2 126.7(2) . .
N3 C3 N8 117.3(2) . .
N2 C3 N8 115.9(2) . .
C6 C5 C4 105.7(2) . .
C6 C5 H5A 127.2 . .
C4 C5 H5A 127.2 . .
C5 C6 N4 106.5(2) . .
C5 C6 H6A 126.7 . .
N4 C6 H6A 126.7 . .
N7 C7 C8 111.6(2) . .
N7 C7 H7A 124.2 . .
C8 C7 H7A 124.2 . .
C9 C8 C7 105.6(2) . .
C9 C8 H8A 127.2 . .
C7 C8 H8A 127.2 . .
C10 N9 N8 103.8(2) . .
C8 C9 N6 106.4(2) . .
C8 C9 H9A 126.8 . .
N6 C9 H9A 126.8 . .
N9 C10 C11 112.5(3) . .
N9 C10 H10A 123.8 . .
C11 C10 H10A 123.8 . .
C12 C11 C10 105.3(2) . .
C12 C11 H11A 127.3 . .
C10 C11 H11A 127.3 . .
C11 C12 N8 106.1(2) . .
C11 C12 H12A 127.0 . .
N8 C12 H12A 127.0 . .

loop_
_geom_bond_atom_site_label_1
_geom_bond_atom_site_label_2
_geom_bond_distance
_geom_bond_site_symmetry_2
Eu1 O1W 2.3682(19) .
Eu1 O8N 2.452(2) .
Eu1 O2N 2.477(2) .
Eu1 O1N 2.482(2) .
Eu1 O4N 2.4966(19) .
Eu1 O7N 2.522(2) .
Eu1 O5N 2.540(2) .
Eu1 N5 2.566(2) .
Eu1 N7 2.566(2) .
Eu1 N1 2.600(2) .
Eu1 N1N 2.899(2) .
Eu1 N3N 2.919(2) .
O1N N1N 1.270(3) .
O2N N1N 1.266(3) .
O3N N1N 1.221(3) .
O4N N2N 1.266(3) .
O5N N2N 1.254(3) .
O6N N2N 1.238(3) .
O7N N3N 1.266(3) .
O8N N3N 1.280(3) .
O9N N3N 1.209(3) .
O1W H1WA 0.8183 .
O1W H1WB 0.8190 .
O2W H2WB 0.8180 .
O2W H2WA 0.8189 .
N1 C2 1.333(3) .
N1 C1 1.339(3) .
N2 C2 1.318(3) .
N2 C3 1.337(3) .
N3 C1 1.319(3) .
N3 C3 1.341(3) .
N4 N5 1.368(3) .
N4 C6 1.369(3) .
N4 C1 1.383(3) .
N5 C4 1.318(3) .
N6 N7 1.367(3) .
N6 C9 1.368(3) .
N6 C2 1.381(3) .
N7 C7 1.322(3) .
N8 N9 1.366(3) .
N8 C3 1.372(3) .
N8 C12 1.381(3) .
C4 C5 1.415(4) .
C4 H4A 0.9500 .
C5 C6 1.358(4) .
C5 H5A 0.9500 .
C6 H6A 0.9500 .
C7 C8 1.410(4) .
C7 H7A 0.9500 .
C8 C9 1.364(4) .
C8 H8A 0.9500 .
N9 C10 1.318(4) .
C9 H9A 0.9500 .
C10 C11 1.418(4) .
C10 H10A 0.9500 .
C11 C12 1.355(4) .
C11 H11A 0.9500 .
C12 H12A 0.9500 .

loop_
_geom_hbond_atom_site_label_D
_geom_hbond_atom_site_label_H
_geom_hbond_atom_site_label_A
_geom_hbond_distance_DH
_geom_hbond_distance_HA
_geom_hbond_distance_DA
_geom_hbond_angle_DHA
_geom_hbond_site_symmetry_A
O1W H1WA O2W 0.82 1.93 2.730(3) 164.6 .
O1W H1WB O6N 0.82 1.99 2.793(3) 165.4 1_655
O2W H2WB N3 0.82 2.50 3.203(3) 144.8 2_656
O2W H2WB N9 0.82 2.29 2.963(3) 139.6 2_656
O2W H2WA O6N 0.82 2.17 2.943(3) 157.3 3_666
C4 H4A O9N 0.95 2.30 3.233(3) 166.2 3_656
C5 H5A O1N 0.95 2.49 3.166(3) 128.2 2_646
C6 H6A O2W 0.95 2.36 3.283(3) 163.7 2_646
C7 H7A O7N 0.95 2.52 3.179(3) 126.3 3_666
C9 H9A O3N 0.95 2.39 3.332(3) 173.6 2_656
C10 H10A O6N 0.95 2.57 3.214(4) 125.4 4_566
C11 H11A O8N 0.95 2.51 3.356(3) 148.8 2_556
C12 H12A O2N 0.95 2.57 3.252(4) 128.7 2_656
C12 H12A O3N 0.95 2.41 3.362(4) 177.3 2_656

loop_
_geom_torsion_atom_site_label_1
_geom_torsion_atom_site_label_2
_geom_torsion_atom_site_label_3
_geom_torsion_atom_site_label_4
_geom_torsion
_geom_torsion_site_symmetry_1
_geom_torsion_site_symmetry_2
_geom_torsion_site_symmetry_3
_geom_torsion_site_symmetry_4
Eu1 O2N N1N O3N -179.3(2) . . . .
Eu1 O2N N1N O1N 2.1(2) . . . .
Eu1 O1N N1N O3N 179.3(2) . . . .
Eu1 O1N N1N O2N -2.1(2) . . . .
Eu1 O5N N2N O6N 176.5(2) . . . .
Eu1 O5N N2N O4N -3.1(2) . . . .
Eu1 O4N N2N O6N -176.4(2) . . . .
Eu1 O4N N2N O5N 3.2(2) . . . .
Eu1 O7N N3N O9N 174.8(2) . . . .
Eu1 O7N N3N O8N -4.9(2) . . . .
Eu1 O8N N3N O9N -174.6(2) . . . .
Eu1 O8N N3N O7N 5.0(2) . . . .
C6 N4 N5 C4 -1.0(3) . . . .
C1 N4 N5 C4 -179.2(2) . . . .
C6 N4 N5 Eu1 178.97(16) . . . .
C1 N4 N5 Eu1 0.7(3) . . . .
C9 N6 N7 C7 -0.6(3) . . . .
C2 N6 N7 C7 -177.0(2) . . . .
C9 N6 N7 Eu1 -178.52(17) . . . .
C2 N6 N7 Eu1 5.1(3) . . . .
N4 N5 C4 C5 0.5(3) . . . .
Eu1 N5 C4 C5 -179.36(17) . . . .
C3 N3 C1 N1 3.3(4) . . . .
C3 N3 C1 N4 -176.3(2) . . . .
C2 N1 C1 N3 -1.2(4) . . . .
Eu1 N1 C1 N3 176.98(19) . . . .
C2 N1 C1 N4 178.4(2) . . . .
Eu1 N1 C1 N4 -3.4(3) . . . .
N5 N4 C1 N3 -178.7(2) . . . .
C6 N4 C1 N3 3.4(4) . . . .
N5 N4 C1 N1 1.7(3) . . . .
C6 N4 C1 N1 -176.2(2) . . . .
C3 N2 C2 N1 2.5(4) . . . .
C3 N2 C2 N6 -176.4(2) . . . .
C1 N1 C2 N2 -2.1(4) . . . .
Eu1 N1 C2 N2 179.76(19) . . . .
C1 N1 C2 N6 176.9(2) . . . .
Eu1 N1 C2 N6 -1.3(3) . . . .
N7 N6 C2 N2 176.6(2) . . . .
C9 N6 C2 N2 0.9(4) . . . .
N7 N6 C2 N1 -2.4(3) . . . .
C9 N6 C2 N1 -178.1(2) . . . .
C1 N3 C3 N2 -2.7(4) . . . .
C1 N3 C3 N8 176.8(2) . . . .
C2 N2 C3 N3 0.1(4) . . . .
C2 N2 C3 N8 -179.4(2) . . . .
N9 N8 C3 N3 -2.6(4) . . . .
C12 N8 C3 N3 -178.2(2) . . . .
N9 N8 C3 N2 176.9(2) . . . .
C12 N8 C3 N2 1.3(4) . . . .
N5 C4 C5 C6 0.0(3) . . . .
C4 C5 C6 N4 -0.6(3) . . . .
N5 N4 C6 C5 1.0(3) . . . .
C1 N4 C6 C5 179.0(2) . . . .
N6 N7 C7 C8 1.0(3) . . . .
Eu1 N7 C7 C8 178.55(19) . . . .
N7 C7 C8 C9 -1.0(3) . . . .
C3 N8 N9 C10 -175.8(2) . . . .
C12 N8 N9 C10 0.3(3) . . . .
C7 C8 C9 N6 0.6(3) . . . .
N7 N6 C9 C8 -0.1(3) . . . .
C2 N6 C9 C8 175.9(3) . . . .
N8 N9 C10 C11 0.0(3) . . . .
N9 C10 C11 C12 -0.3(4) . . . .
C10 C11 C12 N8 0.5(3) . . . .
N9 N8 C12 C11 -0.5(3) . . . .
C3 N8 C12 C11 175.4(2) . . . .
